data_1576515
loop_
_publ_author_name
'Dharmasivam, Mahendiran'
'Faiz, Sadia'
'Kaya, Busra'
'Wijesinghe, Tharushi P.'
'Suleymanoglu, Mediha'
'Azad, Mahan Gholam'
'Richardson, Vera'
'Zahoor, Ameer Fawad'
'Kalinowski, Danuta'
'Lewis, William'
'Bernhardt, Paul V.'
'Anjum, Rukhsana'
'Richardson, Des R.'

_publ_section_title
;
 Implementing the design cues of dissociation dynamics and transmetalation
 in gallium(iii) complexes to promote the anti-proliferative activity of
 ligands targeting intracellular iron(ii) trafficking.
;
_journal_issue 13
_journal_name_full 'Chemical science'
_journal_page_first 6546
_journal_page_last 6563
_journal_paper_doi 10.1039/d5sc06084b
_journal_volume 17
_journal_year 2026
_chemical_formula_moiety 'C19 H14 N2 O2 S'
_chemical_formula_sum 'C19 H14 N2 O2 S'
_chemical_formula_weight 334.38
_space_group_crystal_system monoclinic
_space_group_IT_number 14
_space_group_name_Hall '-P 2ybc'
_space_group_name_H-M_alt 'P 1 21/c 1'
_atom_sites_solution_hydrogens mixed
_atom_sites_solution_primary direct
_audit_creation_date 2019-11-01
_audit_creation_method
;
Olex2 1.3
(compiled 2019.09.11 svn.r3662 for OlexSys, GUI svn.r5938)
;
_audit_update_record
;
2020-02-09 deposited with the CCDC.	2025-11-24 downloaded from the CCDC.
;
_cell_angle_alpha 90
_cell_angle_beta 108.100(5)
_cell_angle_gamma 90
_cell_formula_units_Z 4
_cell_length_a 10.6903(5)
_cell_length_b 18.2865(7)
_cell_length_c 8.5178(4)
_cell_measurement_reflns_used 2245
_cell_measurement_temperature 100(2)
_cell_measurement_theta_max 72.3210
_cell_measurement_theta_min 4.8350
_cell_volume 1582.73(13)
_computing_cell_refinement 'CrysAlisPro 1.171.40.35a (Rigaku OD, 2018)'
_computing_data_collection 'CrysAlisPro 1.171.40.35a (Rigaku OD, 2018)'
_computing_data_reduction 'CrysAlisPro 1.171.40.35a (Rigaku OD, 2018)'
_computing_molecular_graphics 'Olex2 1.3 (Dolomanov et al., 2009)'
_computing_publication_material 'Olex2 1.3 (Dolomanov et al., 2009)'
_computing_structure_refinement 'ShelXL 2018/3 (Sheldrick, 2015)'
_computing_structure_solution 'ShelXS n/a (Sheldrick, 2008)'
_diffrn_ambient_environment N~2~
_diffrn_ambient_temperature 100(2)
_diffrn_detector 'CCD area detector'
_diffrn_detector_area_resol_mean 5.2930
_diffrn_detector_type 'Agilent Diffraction Atlas detector'
_diffrn_measured_fraction_theta_full 0.999
_diffrn_measured_fraction_theta_max 0.974
_diffrn_measurement_details
;
List of Runs (angles in degrees, time in seconds):

  # Type    Start    End  Width  t~exp~   \w     \q     \k     \f   Frames
#--------------------------------------------------------------------------
  1  \w     -4.00  23.00   1.00   20.00    --  -39.19  19.00   0.00   27
  2  \w     -5.00  40.00   1.00   20.00    --  -39.19  19.00  30.00   45
  3  \w     11.00  38.00   1.00   20.00    --  -39.19  38.00 -90.00   27
  4  \w     -4.00  40.00   1.00   20.00    --  -39.19  19.00 -30.00   44
  5  \w   -130.00 -39.00   1.00   20.00    --  -39.19-178.00  30.00   91
  6  \w     13.00  41.00   1.00   20.00    --  -39.19  19.00  60.00   28
  7  \w     30.00  57.00   1.00   80.00    --  106.69 -30.00 -60.00   27
  8  \w     79.00 115.00   1.00   80.00    --  106.69  30.00  60.00   36
  9  \w     34.00  66.00   1.00   80.00    --  106.69 -45.00 -90.00   32
 10  \w    105.00 178.00   1.00   80.00    --  106.69 111.00   0.00   73
 11  \w     30.00  55.00   1.00   80.00    --  106.69 -30.00   0.00   25
 12  \w    148.00 175.00   1.00   80.00    --  106.69  30.00  60.00   27
 13  \w     33.00  60.00   1.00   80.00    --  106.69 -45.00  60.00   27
 14  \w     35.00  69.00   1.00   80.00    --  106.69 -45.00 -30.00   34
 15  \w    110.00 165.00   1.00   80.00    --  106.69 111.00 -30.00   55
 16  \w     28.00  55.00   1.00   80.00    --  106.69 -30.00-120.00   27
 17  \w     35.00 106.00   1.00   80.00    --  106.69-111.00 -60.00   71
 18  \w     28.00  54.00   1.00   80.00    --  106.69 -30.00  30.00   26
;
_diffrn_measurement_device '\k-geometry diffractometer'
_diffrn_measurement_device_type 'SuperNova-Duo, Atlas'
_diffrn_measurement_method '\w scans'
_diffrn_orient_matrix_type 'CrysAlisPro convention (1999,Acta A55,543-557)'
_diffrn_orient_matrix_UB_11 0.0035231000
_diffrn_orient_matrix_UB_12 -0.0482318000
_diffrn_orient_matrix_UB_13 -0.1467767000
_diffrn_orient_matrix_UB_21 -0.1488602000
_diffrn_orient_matrix_UB_22 -0.0141700000
_diffrn_orient_matrix_UB_23 -0.0418661000
_diffrn_orient_matrix_UB_31 -0.0287960000
_diffrn_orient_matrix_UB_32 0.0676171000
_diffrn_orient_matrix_UB_33 -0.1135597000
_diffrn_radiation_collimation 'focusing mirrors'
_diffrn_radiation_monochromator mirror
_diffrn_radiation_probe x-ray
_diffrn_radiation_type 'Cu K\a'
_diffrn_radiation_wavelength 1.54184
_diffrn_radiation_wavelength_determination fundamental
_diffrn_radiation_xray_symbol K-L~2,3~
_diffrn_reflns_av_R_equivalents 0.0288
_diffrn_reflns_av_unetI/netI 0.0408
_diffrn_reflns_Laue_measured_fraction_full 0.999
_diffrn_reflns_Laue_measured_fraction_max 0.974
_diffrn_reflns_limit_h_max 12
_diffrn_reflns_limit_h_min -12
_diffrn_reflns_limit_k_max 22
_diffrn_reflns_limit_k_min -12
_diffrn_reflns_limit_l_max 10
_diffrn_reflns_limit_l_min -10
_diffrn_reflns_number 6006
_diffrn_reflns_point_group_measured_fraction_full 0.999
_diffrn_reflns_point_group_measured_fraction_max 0.974
_diffrn_reflns_theta_full 67.684
_diffrn_reflns_theta_max 72.560
_diffrn_reflns_theta_min 4.351
_diffrn_source 'microfocus sealed tube'
_diffrn_source_current 0.8
_diffrn_source_power 0.04
_diffrn_source_target Cu
_diffrn_source_type 'Agilent Diffraction microfocus tube'
_diffrn_source_voltage 50
_exptl_absorpt_coefficient_mu 1.931
_exptl_absorpt_correction_T_max 1.000
_exptl_absorpt_correction_T_min 0.870
_exptl_absorpt_correction_type gaussian
_exptl_absorpt_process_details
;
CrysAlisPro 1.171.40.35a (Rigaku Oxford Diffraction, 2018)
Numerical absorption correction based on gaussian integration over
			a multifaceted crystal model
Empirical absorption correction using spherical harmonics,
 implemented in SCALE3 ABSPACK scaling algorithm.
;
_exptl_crystal_colour 'clear colourless'
_exptl_crystal_colour_lustre clear
_exptl_crystal_colour_primary colourless
_exptl_crystal_density_diffrn 1.403
_exptl_crystal_description plate
_exptl_crystal_F_000 696
_exptl_crystal_recrystallization_method 'crystallised from DMSO'
_exptl_crystal_size_max 0.1
_exptl_crystal_size_mid 0.073
_exptl_crystal_size_min 0.019
_refine_diff_density_max 0.588
_refine_diff_density_min -0.224
_refine_diff_density_rms 0.071
_refine_ls_extinction_method none
_refine_ls_goodness_of_fit_ref 1.046
_refine_ls_hydrogen_treatment mixed
_refine_ls_matrix_type full
_refine_ls_number_parameters 240
_refine_ls_number_reflns 3053
_refine_ls_number_restraints 47
_refine_ls_restrained_S_all 1.043
_refine_ls_R_factor_all 0.0659
_refine_ls_R_factor_gt 0.0497
_refine_ls_shift/su_max 0.000
_refine_ls_shift/su_mean 0.000
_refine_ls_structure_factor_coef Fsqd
_refine_ls_weighting_details 'w=1/[\s^2^(Fo^2^)+(0.0726P)^2^+0.5383P] where P=(Fo^2^+2Fc^2^)/3'
_refine_ls_weighting_scheme calc
_refine_ls_wR_factor_gt 0.1258
_refine_ls_wR_factor_ref 0.1358
_reflns_Friedel_coverage 0.000
_reflns_number_gt 2418
_reflns_number_total 3053
_reflns_threshold_expression 'I > 2\s(I)'
_cod_data_source_file d5sc06084b2.cif
_cod_data_source_block drr19_s1909
_cod_depositor_comments 'Adding full bibliography for 1576509--1576516.cif.'
_cod_original_cell_volume 1582.73(12)
_cod_database_code 1576515
_sydney_internal_submission_code drr19_s1909
_sydney_internal_submission_date 2019-09-30
_sydney_internal_submission_number s1909
_sydney_internal_client_code rukh
_sydney_internal_client_email rukhsanaanjum@yahoo.com
_sydney_internal_client_name 'Rukhsana Anjum'
_sydney_internal_supervisor_code drr
_sydney_internal_supervisor_name 'Des Richardson'
_sydney_internal_collection_date 2019-10-24
_sydney_internal_collection_user wlew0588
_sydney_internal_process_date 2019-10-30
_sydney_internal_process_user wlew0588
_sydney_internal_solution_date 2019-11-01
_sydney_internal_solution_user wlew0588
_sydney_internal_refine_date 2019-11-01
_sydney_internal_refine_user wlew0588
_sydney_internal_check_and_archive_date 2019-11-01
_sydney_internal_check_user wlew0588
_shelx_shelxl_version_number 2018/3
_chemical_oxdiff_formula 'C19 H14 N2 O2 S'
_chemical_oxdiff_usercomment L7(SF-89)
_shelx_space_group_comment
;
The symmetry employed for this shelxl refinement is uniquely defined
by the following loop, which should always be used as a source of
symmetry information in preference to the above space-group names.
They are only intended as comments.
;
_shelx_estimated_absorpt_t_max 0.964
_shelx_estimated_absorpt_t_min 0.830
_reflns_odcompleteness_completeness 99.90
_reflns_odcompleteness_iscentric 1
_reflns_odcompleteness_theta 67.13
_olex2_refinement_description
;
1. Fixed Uiso
 At 1.2 times of:
  All C(H) groups, All C(H,H) groups, All N(H) groups
 At 1.5 times of:
  All C(H,H,H) groups
2. Restrained distances
 C5A-C2 \\sim C5-C2
 with sigma of 0.02
 C5A-C3 \\sim C5-C4
 with sigma of 0.02
 S1A-C4 \\sim S1-C3
 with sigma of 0.02
 S1-C2 \\sim S1A-C2
 with sigma of 0.02
3. Rigid body (RIGU) restrains
 S1, S1A, C2, C3, C4, C5, C5A
 with sigma for 1-2 distances of 0.004 and sigma for 1-3 distances of 0.004
4. Others
 Sof(S1A)=Sof(H3B)=Sof(H4B)=Sof(C5A)=Sof(H5A)=1-FVAR(1)
 Sof(S1)=Sof(H3)=Sof(H4)=Sof(C5)=Sof(H5)=FVAR(1)
5.a Aromatic/amide H refined with riding coordinates:
 C3(H3), C3(H3B), C4(H4), C4(H4B), C5(H5), C5A(H5A), C10(H10), C11(H11),
 C13(H13), C14(H14), C15(H15), C16(H16), C19(H19)
5.b Idealised Me refined as rotating group:
 C7(H7A,H7B,H7C)
;
_olex2_date_sample_data_collection 2019-10-24
_olex2_date_sample_submission 2019-09-30
_olex2_exptl_crystal_mounting_method 'in paratone on a micromount'
_olex2_submission_special_instructions 'No special instructions were received'
_oxdiff_exptl_absorpt_empirical_details
;
Empirical correction (ABSPACK) includes:
- Absorption correction using spherical harmonics
- Frame scaling
;
_oxdiff_exptl_absorpt_empirical_full_max 1.217
_oxdiff_exptl_absorpt_empirical_full_min 0.840

loop_
_space_group_symop_operation_xyz
'x, y, z'
'-x, y+1/2, -z+1/2'
'-x, -y, -z'
'x, -y-1/2, z-1/2'

loop_
_atom_site_label
_atom_site_type_symbol
_atom_site_fract_x
_atom_site_fract_y
_atom_site_fract_z
_atom_site_U_iso_or_equiv
_atom_site_adp_type
_atom_site_occupancy
_atom_site_site_symmetry_order
_atom_site_calc_flag
_atom_site_refinement_flags_posn
_atom_site_refinement_flags_adp
_atom_site_refinement_flags_occupancy
_atom_site_disorder_assembly
_atom_site_disorder_group
S1 S 0.8081(2) 0.15840(13) 0.5325(3) 0.0286(4) Uani 0.611(4) 1 d D . P A 1
S1A S 0.6344(3) 0.1154(2) 0.7202(5) 0.0305(7) Uani 0.389(4) 1 d D . P A 2
O1 O 0.84682(15) 0.03890(9) 0.93392(19) 0.0294(4) Uani 1 1 d . . . . .
O2 O 1.05423(15) 0.11664(8) 0.38334(18) 0.0276(3) Uani 1 1 d . . . . .
N1 N 1.02259(18) 0.06827(10) 0.6580(2) 0.0260(4) Uani 1 1 d . . . . .
N2 N 0.99251(19) 0.04294(10) 0.7926(2) 0.0256(4) Uani 1 1 d . . . . .
H2 H 1.044(3) 0.0162(16) 0.872(4) 0.031 Uiso 1 1 d . U . . .
C1 C 0.8768(2) 0.06191(11) 0.8141(3) 0.0255(4) Uani 1 1 d . . . . .
C2 C 0.7839(2) 0.11079(11) 0.6941(3) 0.0259(4) Uani 1 1 d D . . . .
C3 C 0.6642(3) 0.19761(14) 0.4895(3) 0.0380(6) Uani 1 1 d D . . . .
H3 H 0.636785 0.233334 0.404776 0.046 Uiso 0.611(4) 1 calc R U P A 1
H3B H 0.644653 0.229962 0.397829 0.046 Uiso 0.389(4) 1 calc R U P A 2
C4 C 0.5855(3) 0.17725(14) 0.5794(3) 0.0379(6) Uani 1 1 d D . . . .
H4 H 0.497303 0.192317 0.563134 0.045 Uiso 0.611(4) 1 calc R U P A 1
H4B H 0.501560 0.199359 0.559505 0.045 Uiso 0.389(4) 1 calc R U P A 2
C5 C 0.6651(10) 0.1264(7) 0.7089(17) 0.047(3) Uani 0.611(4) 1 d D . P A 1
H5 H 0.634773 0.106917 0.793938 0.056 Uiso 0.611(4) 1 calc R U P A 1
C5A C 0.7937(16) 0.1556(10) 0.5720(18) 0.040(3) Uani 0.389(4) 1 d D . P A 2
H5A H 0.871132 0.160632 0.540533 0.048 Uiso 0.389(4) 1 calc R U P A 2
C6 C 1.1334(2) 0.04968(11) 0.6395(3) 0.0260(4) Uani 1 1 d . . . . .
C7 C 1.2346(2) 0.00093(13) 0.7522(3) 0.0306(5) Uani 1 1 d . . . . .
H7A H 1.262139 0.021494 0.863961 0.046 Uiso 1 1 calc R U . . .
H7B H 1.311036 -0.002816 0.712225 0.046 Uiso 1 1 calc R U . . .
H7C H 1.196993 -0.047804 0.754141 0.046 Uiso 1 1 calc R U . . .
C8 C 1.1577(2) 0.07856(12) 0.4922(3) 0.0269(5) Uani 1 1 d . . . . .
C9 C 1.0977(2) 0.13750(11) 0.2554(3) 0.0274(5) Uani 1 1 d . . . . .
C10 C 1.0237(2) 0.17816(12) 0.1193(3) 0.0295(5) Uani 1 1 d . . . . .
H10 H 0.936147 0.193170 0.107411 0.035 Uiso 1 1 calc R U . . .
C11 C 1.0840(2) 0.19513(12) 0.0042(3) 0.0290(5) Uani 1 1 d . . . . .
H11 H 1.036882 0.223108 -0.089462 0.035 Uiso 1 1 calc R U . . .
C12 C 1.2143(2) 0.17259(12) 0.0192(3) 0.0282(5) Uani 1 1 d . . . . .
C13 C 1.2729(2) 0.18917(12) -0.1043(3) 0.0312(5) Uani 1 1 d . . . . .
H13 H 1.224778 0.216445 -0.198643 0.037 Uiso 1 1 calc R U . . .
C14 C 1.3979(2) 0.16650(13) -0.0898(3) 0.0335(5) Uani 1 1 d . . . . .
H14 H 1.435932 0.178536 -0.173492 0.040 Uiso 1 1 calc R U . . .
C15 C 1.4704(2) 0.12556(14) 0.0479(3) 0.0350(5) Uani 1 1 d . . . . .
H15 H 1.557060 0.110050 0.056464 0.042 Uiso 1 1 calc R U . . .
C16 C 1.4171(2) 0.10777(13) 0.1702(3) 0.0318(5) Uani 1 1 d . . . . .
H16 H 1.467031 0.079956 0.262596 0.038 Uiso 1 1 calc R U . . .
C17 C 1.2883(2) 0.13055(12) 0.1595(3) 0.0273(5) Uani 1 1 d . . . . .
C18 C 1.2255(2) 0.11415(11) 0.2806(3) 0.0255(4) Uani 1 1 d . . . . .
C19 C 1.2619(2) 0.07562(12) 0.4354(3) 0.0274(5) Uani 1 1 d . . . . .
H19 H 1.343900 0.052487 0.487568 0.033 Uiso 1 1 calc R U . . .

loop_
_atom_site_aniso_label
_atom_site_aniso_U_11
_atom_site_aniso_U_22
_atom_site_aniso_U_33
_atom_site_aniso_U_23
_atom_site_aniso_U_13
_atom_site_aniso_U_12
S1 0.0351(7) 0.0252(6) 0.0262(8) 0.0062(5) 0.0107(5) 0.0017(4)
S1A 0.0268(13) 0.0324(12) 0.0328(11) 0.0000(9) 0.0098(9) 0.0079(10)
O1 0.0334(8) 0.0292(8) 0.0283(8) 0.0052(6) 0.0134(6) 0.0015(6)
O2 0.0320(8) 0.0255(8) 0.0264(7) 0.0032(6) 0.0108(6) 0.0017(6)
N1 0.0332(10) 0.0212(8) 0.0248(8) -0.0002(7) 0.0108(7) -0.0015(7)
N2 0.0325(9) 0.0229(9) 0.0227(8) 0.0030(7) 0.0103(7) 0.0013(7)
C1 0.0316(11) 0.0210(10) 0.0251(10) -0.0022(8) 0.0105(9) -0.0029(8)
C2 0.0320(11) 0.0204(10) 0.0244(10) -0.0023(8) 0.0076(8) -0.0021(8)
C3 0.0482(15) 0.0334(13) 0.0322(12) 0.0044(10) 0.0123(11) 0.0024(11)
C4 0.0385(13) 0.0350(13) 0.0393(13) 0.0034(10) 0.0109(10) 0.0080(10)
C5 0.043(5) 0.056(5) 0.039(3) 0.004(3) 0.009(3) 0.004(4)
C5A 0.035(5) 0.043(5) 0.037(8) 0.001(4) 0.004(4) 0.000(4)
C6 0.0330(11) 0.0216(10) 0.0250(10) -0.0020(8) 0.0112(9) -0.0030(8)
C7 0.0339(11) 0.0298(11) 0.0295(11) 0.0051(9) 0.0116(9) 0.0022(9)
C8 0.0348(11) 0.0215(10) 0.0234(10) -0.0008(8) 0.0077(9) -0.0012(9)
C9 0.0343(11) 0.0208(10) 0.0282(11) -0.0005(8) 0.0111(9) -0.0010(9)
C10 0.0330(11) 0.0252(10) 0.0301(11) 0.0005(9) 0.0096(9) 0.0023(9)
C11 0.0395(12) 0.0206(10) 0.0265(10) 0.0017(8) 0.0098(9) 0.0004(9)
C12 0.0376(12) 0.0221(10) 0.0255(10) -0.0022(8) 0.0106(9) -0.0064(9)
C13 0.0410(13) 0.0261(11) 0.0287(11) -0.0004(9) 0.0142(10) -0.0074(9)
C14 0.0419(13) 0.0322(12) 0.0304(11) -0.0015(10) 0.0171(10) -0.0085(10)
C15 0.0334(12) 0.0385(13) 0.0355(12) -0.0018(10) 0.0139(10) -0.0032(10)
C16 0.0330(12) 0.0332(12) 0.0291(11) 0.0016(9) 0.0098(9) -0.0019(9)
C17 0.0337(11) 0.0214(10) 0.0277(11) -0.0029(8) 0.0107(9) -0.0043(9)
C18 0.0305(11) 0.0200(10) 0.0249(10) -0.0013(8) 0.0069(8) -0.0021(8)
C19 0.0314(11) 0.0255(10) 0.0244(10) -0.0003(9) 0.0074(8) -0.0020(9)

loop_
_atom_type_symbol
_atom_type_description
_atom_type_scat_dispersion_real
_atom_type_scat_dispersion_imag
_atom_type_scat_source
C C 0.0181 0.0091 'International Tables Vol C Tables 4.2.6.8 and 6.1.1.4'
H H 0.0000 0.0000 'International Tables Vol C Tables 4.2.6.8 and 6.1.1.4'
N N 0.0311 0.0180 'International Tables Vol C Tables 4.2.6.8 and 6.1.1.4'
O O 0.0492 0.0322 'International Tables Vol C Tables 4.2.6.8 and 6.1.1.4'
S S 0.3331 0.5567 'International Tables Vol C Tables 4.2.6.8 and 6.1.1.4'

loop_
_exptl_crystal_face_index_h
_exptl_crystal_face_index_k
_exptl_crystal_face_index_l
_exptl_crystal_face_perp_dist
0 0 -1 0.0305
-3 3 5 0.0509
0 -1 0 0.0464
0 1 0 0.0264
1 0 0 0.0027
-1 0 0 0.0167

loop_
_geom_angle_atom_site_label_1
_geom_angle_atom_site_label_2
_geom_angle_atom_site_label_3
_geom_angle
_geom_angle_site_symmetry_1
_geom_angle_site_symmetry_3
_geom_angle_publ_flag
C3 S1 C2 92.09(15) . . ?
C4 S1A C2 92.2(2) . . ?
C9 O2 C8 105.96(17) . . ?
C6 N1 N2 118.63(19) . . ?
N1 N2 H2 125.5(18) . . ?
C1 N2 N1 119.43(18) . . ?
C1 N2 H2 115.0(17) . . ?
O1 C1 N2 120.5(2) . . ?
O1 C1 C2 119.0(2) . . ?
N2 C1 C2 120.48(19) . . ?
C1 C2 S1 128.54(18) . . ?
C1 C2 S1A 113.6(2) . . ?
C5 C2 S1 110.5(5) . . ?
C5 C2 C1 120.9(5) . . ?
C5A C2 S1A 112.0(6) . . ?
C5A C2 C1 134.3(7) . . ?
S1 C3 H3 121.3 . . ?
C4 C3 S1 117.4(2) . . ?
C4 C3 H3 121.3 . . ?
C4 C3 H3B 128.3 . . ?
C4 C3 C5A 103.5(5) . . ?
C5A C3 H3B 128.3 . . ?
S1A C4 H4B 120.1 . . ?
C3 C4 S1A 119.9(2) . . ?
C3 C4 H4 126.9 . . ?
C3 C4 H4B 120.1 . . ?
C3 C4 C5 106.1(4) . . ?
C5 C4 H4 126.9 . . ?
C2 C5 C4 113.7(7) . . ?
C2 C5 H5 123.2 . . ?
C4 C5 H5 123.2 . . ?
C2 C5A C3 112.1(10) . . ?
C2 C5A H5A 123.9 . . ?
C3 C5A H5A 123.9 . . ?
N1 C6 C7 125.97(19) . . ?
N1 C6 C8 115.3(2) . . ?
C8 C6 C7 118.74(19) . . ?
C6 C7 H7A 109.5 . . ?
C6 C7 H7B 109.5 . . ?
C6 C7 H7C 109.5 . . ?
H7A C7 H7B 109.5 . . ?
H7A C7 H7C 109.5 . . ?
H7B C7 H7C 109.5 . . ?
O2 C8 C6 115.98(19) . . ?
C19 C8 O2 110.86(18) . . ?
C19 C8 C6 133.2(2) . . ?
O2 C9 C10 124.4(2) . . ?
O2 C9 C18 110.76(19) . . ?
C18 C9 C10 124.8(2) . . ?
C9 C10 H10 121.8 . . ?
C11 C10 C9 116.4(2) . . ?
C11 C10 H10 121.8 . . ?
C10 C11 H11 118.7 . . ?
C10 C11 C12 122.6(2) . . ?
C12 C11 H11 118.7 . . ?
C11 C12 C17 120.1(2) . . ?
C13 C12 C11 121.3(2) . . ?
C13 C12 C17 118.5(2) . . ?
C12 C13 H13 119.5 . . ?
C14 C13 C12 120.9(2) . . ?
C14 C13 H13 119.5 . . ?
C13 C14 H14 119.8 . . ?
C13 C14 C15 120.5(2) . . ?
C15 C14 H14 119.8 . . ?
C14 C15 H15 119.7 . . ?
C16 C15 C14 120.6(2) . . ?
C16 C15 H15 119.7 . . ?
C15 C16 H16 119.8 . . ?
C15 C16 C17 120.4(2) . . ?
C17 C16 H16 119.8 . . ?
C16 C17 C12 119.0(2) . . ?
C16 C17 C18 124.0(2) . . ?
C18 C17 C12 117.0(2) . . ?
C9 C18 C17 119.1(2) . . ?
C9 C18 C19 105.50(19) . . ?
C17 C18 C19 135.4(2) . . ?
C8 C19 C18 106.9(2) . . ?
C8 C19 H19 126.5 . . ?
C18 C19 H19 126.5 . . ?

loop_
_geom_bond_atom_site_label_1
_geom_bond_atom_site_label_2
_geom_bond_distance
_geom_bond_site_symmetry_2
_geom_bond_publ_flag
S1 C2 1.714(3) . ?
S1 C3 1.632(3) . ?
S1A C2 1.683(4) . ?
S1A C4 1.613(5) . ?
O1 C1 1.235(3) . ?
O2 C8 1.390(3) . ?
O2 C9 1.365(3) . ?
N1 N2 1.364(3) . ?
N1 C6 1.288(3) . ?
N2 H2 0.88(3) . ?
N2 C1 1.351(3) . ?
C1 C2 1.483(3) . ?
C2 C5 1.345(10) . ?
C2 C5A 1.353(12) . ?
C3 H3 0.9500 . ?
C3 H3B 0.9500 . ?
C3 C4 1.354(4) . ?
C3 C5A 1.548(15) . ?
C4 H4 0.9500 . ?
C4 H4B 0.9500 . ?
C4 C5 1.491(12) . ?
C5 H5 0.9500 . ?
C5A H5A 0.9500 . ?
C6 C7 1.498(3) . ?
C6 C8 1.457(3) . ?
C7 H7A 0.9800 . ?
C7 H7B 0.9800 . ?
C7 H7C 0.9800 . ?
C8 C19 1.347(3) . ?
C9 C10 1.397(3) . ?
C9 C18 1.383(3) . ?
C10 H10 0.9500 . ?
C10 C11 1.365(3) . ?
C11 H11 0.9500 . ?
C11 C12 1.420(3) . ?
C12 C13 1.414(3) . ?
C12 C17 1.434(3) . ?
C13 H13 0.9500 . ?
C13 C14 1.367(4) . ?
C14 H14 0.9500 . ?
C14 C15 1.404(4) . ?
C15 H15 0.9500 . ?
C15 C16 1.373(3) . ?
C16 H16 0.9500 . ?
C16 C17 1.414(3) . ?
C17 C18 1.427(3) . ?
C18 C19 1.438(3) . ?
C19 H19 0.9500 . ?

loop_
_geom_hbond_atom_site_label_D
_geom_hbond_atom_site_label_H
_geom_hbond_atom_site_label_A
_geom_hbond_distance_DH
_geom_hbond_distance_HA
_geom_hbond_distance_DA
_geom_hbond_angle_DHA
_geom_hbond_site_symmetry_A
_geom_hbond_publ_flag
N2 H2 O1 0.88(3) 1.98(3) 2.851(2) 174(3) 3_757 yes

loop_
_geom_torsion_atom_site_label_1
_geom_torsion_atom_site_label_2
_geom_torsion_atom_site_label_3
_geom_torsion_atom_site_label_4
_geom_torsion
_geom_torsion_site_symmetry_1
_geom_torsion_site_symmetry_2
_geom_torsion_site_symmetry_3
_geom_torsion_site_symmetry_4
_geom_torsion_publ_flag
S1 C2 C5 C4 2.5(11) . . . . ?
S1 C3 C4 C5 5.2(6) . . . . ?
S1A C2 C5A C3 -0.7(15) . . . . ?
O1 C1 C2 S1 171.8(2) . . . . ?
O1 C1 C2 S1A -11.1(3) . . . . ?
O1 C1 C2 C5 -4.1(7) . . . . ?
O1 C1 C2 C5A 165.2(12) . . . . ?
O2 C8 C19 C18 0.2(2) . . . . ?
O2 C9 C10 C11 178.9(2) . . . . ?
O2 C9 C18 C17 179.79(18) . . . . ?
O2 C9 C18 C19 0.5(2) . . . . ?
N1 N2 C1 O1 179.11(19) . . . . ?
N1 N2 C1 C2 -1.0(3) . . . . ?
N1 C6 C8 O2 -5.7(3) . . . . ?
N1 C6 C8 C19 175.3(2) . . . . ?
N2 N1 C6 C7 0.9(3) . . . . ?
N2 N1 C6 C8 179.61(18) . . . . ?
N2 C1 C2 S1 -8.2(3) . . . . ?
N2 C1 C2 S1A 169.0(2) . . . . ?
N2 C1 C2 C5 175.9(7) . . . . ?
N2 C1 C2 C5A -14.7(13) . . . . ?
C1 C2 C5 C4 179.1(5) . . . . ?
C1 C2 C5A C3 -177.1(4) . . . . ?
C2 S1 C3 C4 -3.5(3) . . . . ?
C2 S1A C4 C3 5.1(3) . . . . ?
C3 S1 C2 C1 -175.9(2) . . . . ?
C3 S1 C2 C5 0.4(7) . . . . ?
C3 C4 C5 C2 -4.8(10) . . . . ?
C4 S1A C2 C1 175.0(2) . . . . ?
C4 S1A C2 C5A -2.1(10) . . . . ?
C4 C3 C5A C2 3.8(14) . . . . ?
C5A C3 C4 S1A -5.8(8) . . . . ?
C6 N1 N2 C1 179.97(19) . . . . ?
C6 C8 C19 C18 179.3(2) . . . . ?
C7 C6 C8 O2 173.11(18) . . . . ?
C7 C6 C8 C19 -6.0(4) . . . . ?
C8 O2 C9 C10 -179.2(2) . . . . ?
C8 O2 C9 C18 -0.3(2) . . . . ?
C9 O2 C8 C6 -179.21(18) . . . . ?
C9 O2 C8 C19 0.1(2) . . . . ?
C9 C10 C11 C12 0.6(3) . . . . ?
C9 C18 C19 C8 -0.4(2) . . . . ?
C10 C9 C18 C17 -1.4(3) . . . . ?
C10 C9 C18 C19 179.3(2) . . . . ?
C10 C11 C12 C13 178.1(2) . . . . ?
C10 C11 C12 C17 -0.3(3) . . . . ?
C11 C12 C13 C14 -179.2(2) . . . . ?
C11 C12 C17 C16 179.0(2) . . . . ?
C11 C12 C17 C18 -0.9(3) . . . . ?
C12 C13 C14 C15 0.6(4) . . . . ?
C12 C17 C18 C9 1.6(3) . . . . ?
C12 C17 C18 C19 -179.3(2) . . . . ?
C13 C12 C17 C16 0.5(3) . . . . ?
C13 C12 C17 C18 -179.30(19) . . . . ?
C13 C14 C15 C16 -0.1(4) . . . . ?
C14 C15 C16 C17 -0.1(4) . . . . ?
C15 C16 C17 C12 -0.1(3) . . . . ?
C15 C16 C17 C18 179.7(2) . . . . ?
C16 C17 C18 C9 -178.2(2) . . . . ?
C16 C17 C18 C19 0.8(4) . . . . ?
C17 C12 C13 C14 -0.8(3) . . . . ?
C17 C18 C19 C8 -179.6(2) . . . . ?
C18 C9 C10 C11 0.3(3) . . . . ?

loop_
_exptl_oxdiff_crystal_face_indexfrac_h
_exptl_oxdiff_crystal_face_indexfrac_k
_exptl_oxdiff_crystal_face_indexfrac_l
_exptl_oxdiff_crystal_face_x
_exptl_oxdiff_crystal_face_y
_exptl_oxdiff_crystal_face_z
-0.0009 -0.0013 -0.9996 0.1468 0.0420 0.1135
-2.9962 2.9994 5.0011 -0.8893 0.1941 -0.2788
0.0005 -0.9989 -0.0004 0.0482 0.0141 -0.0675
-0.0005 0.9989 0.0004 -0.0482 -0.0141 0.0675
0.9996 0.0012 -0.0006 0.0035 -0.1488 -0.0286
-0.9996 -0.0012 0.0006 -0.0035 0.1488 0.0286
